data_2016102
loop_
_publ_author_name
'Guzei, Ilia A.'
'Keter, Frankline K.'
'Spencer, Lara C.'
'Darkwa, James'

_publ_section_title
;
 Constructor graph description of hydrogen bonding in a supramolecular
 assembly of
 (3,5-dimethyl-1<i>H</i>-pyrazol-4-ylmethyl)isopropylammonium chloride
 monohydrate
;
_journal_coeditor_code SF3043
_journal_issue 8
_journal_name_full 'Acta Crystallographica Section C'
_journal_page_first o481
_journal_page_last o483
_journal_paper_doi 10.1107/S0108270107031952
_journal_volume 63
_journal_year 2007
_chemical_formula_iupac 'C9 H18 N3 + , Cl - , H2 O'
_chemical_formula_moiety 'C9 H18 N3 + , Cl - , H2 O'
_chemical_formula_sum 'C9 H20 Cl N3 O'
_chemical_formula_weight 221.73
_chemical_name_systematic
;
(3,5-dimethyl-1<i>H</i>-pyrazol-4-ylmethyl)isopropylammonium chloride
monohydrate
;
_space_group_IT_number 33
_symmetry_cell_setting orthorhombic
_symmetry_space_group_name_Hall 'P 2c -2n'
_symmetry_space_group_name_H-M 'P n a 21'
_atom_sites_solution_hydrogens geom
_atom_sites_solution_primary direct
_atom_sites_solution_secondary difmap
_cell_angle_alpha 90.00
_cell_angle_beta 90.00
_cell_angle_gamma 90.00
_cell_formula_units_Z 4
_cell_length_a 12.7944(9)
_cell_length_b 9.3494(7)
_cell_length_c 10.0269(7)
_cell_measurement_reflns_used 5373
_cell_measurement_temperature 100(2)
_cell_measurement_theta_max 26.35
_cell_measurement_theta_min 2.70
_cell_volume 1199.42(15)
_computing_cell_refinement 'SAINT (Bruker, 2003)'
_computing_data_collection 'SMART (Bruker, 2003)'
_computing_data_reduction SAINT
_computing_molecular_graphics 'SHELXTL and Mercury (Macrae <i>et al.</i>, 2006)'
_computing_publication_material SHELXTL
_computing_structure_refinement SHELXTL
_computing_structure_solution 'SHELXTL (Bruker, 2003)'
_diffrn_ambient_temperature 100(2)
_diffrn_measured_fraction_theta_full 0.997
_diffrn_measured_fraction_theta_max 0.997
_diffrn_measurement_device_type 'Bruker SMART CCD-1000 area-detector'
_diffrn_measurement_method '0.30\% \w'
_diffrn_radiation_monochromator graphite
_diffrn_radiation_source 'fine-focus sealed tube'
_diffrn_radiation_type MoK\a
_diffrn_radiation_wavelength 0.71073
_diffrn_reflns_av_R_equivalents 0.0230
_diffrn_reflns_av_sigmaI/netI 0.0212
_diffrn_reflns_limit_h_max 15
_diffrn_reflns_limit_h_min -15
_diffrn_reflns_limit_k_max 11
_diffrn_reflns_limit_k_min -11
_diffrn_reflns_limit_l_max 12
_diffrn_reflns_limit_l_min -12
_diffrn_reflns_number 9296
_diffrn_reflns_theta_full 26.37
_diffrn_reflns_theta_max 26.37
_diffrn_reflns_theta_min 2.70
_diffrn_standards_number 0
_exptl_absorpt_coefficient_mu 0.295
_exptl_absorpt_correction_T_max 0.9298
_exptl_absorpt_correction_T_min 0.8688
_exptl_absorpt_correction_type multi-scan
_exptl_absorpt_process_details '(SADABS; Bruker, 2003)'
_exptl_crystal_colour colourless
_exptl_crystal_density_diffrn 1.228
_exptl_crystal_density_method 'not measured'
_exptl_crystal_description block
_exptl_crystal_F_000 480
_exptl_crystal_size_max 0.49
_exptl_crystal_size_mid 0.37
_exptl_crystal_size_min 0.25
_refine_diff_density_max 0.259
_refine_diff_density_min -0.127
_refine_ls_abs_structure_details 'Flack (1983), with how many Friedel pairs?'
_refine_ls_abs_structure_Flack -0.05(4)
_refine_ls_extinction_method none
_refine_ls_goodness_of_fit_ref 1.044
_refine_ls_hydrogen_treatment refall
_refine_ls_matrix_type full
_refine_ls_number_parameters 208
_refine_ls_number_reflns 2446
_refine_ls_number_restraints 1
_refine_ls_restrained_S_all 1.044
_refine_ls_R_factor_all 0.0266
_refine_ls_R_factor_gt 0.0230
_refine_ls_shift/su_max 0.000
_refine_ls_shift/su_mean 0.000
_refine_ls_structure_factor_coef Fsqd
_refine_ls_weighting_details 'calc w = 1/[\s^2^(Fo^2^)+(0.0356P)^2^+0.1541P] where P=(Fo^2^+2Fc^2^)/3'
_refine_ls_weighting_scheme calc
_refine_ls_wR_factor_gt 0.0564
_refine_ls_wR_factor_ref 0.0591
_reflns_number_gt 2305
_reflns_number_total 2446
_reflns_threshold_expression I>2\s(I)
_cod_data_source_file sf3043.cif
_cod_data_source_block I
_cod_database_code 2016102
_cod_database_fobs_code 2016102

loop_
_symmetry_equiv_pos_as_xyz
'x, y, z'
'-x, -y, z+1/2'
'x+1/2, -y+1/2, z'
'-x+1/2, y+1/2, z+1/2'

loop_
_atom_site_type_symbol
_atom_site_label
_atom_site_fract_x
_atom_site_fract_y
_atom_site_fract_z
_atom_site_U_iso_or_equiv
_atom_site_adp_type
_atom_site_calc_flag
_atom_site_occupancy
Cl Cl1 0.32941(2) 0.40622(3) 0.04588(3) 0.01824(10) Uani d 1
O O1 0.18064(9) 0.55564(14) 0.83667(13) 0.0267(3) Uani d 1
H H1W 0.2067(15) 0.533(2) 0.765(2) 0.028(5) Uiso d 1
H H2W 0.2218(18) 0.527(2) 0.890(3) 0.044(6) Uiso d 1
N N1 0.28910(10) 0.60977(14) 0.49639(13) 0.0182(3) Uani d 1
H H1 0.2529(14) 0.6870(19) 0.5031(16) 0.016(4) Uiso d 1
N N2 0.26978(10) 0.50390(13) 0.58606(12) 0.0191(3) Uani d 1
N N3 0.46303(9) 0.26535(13) 0.28239(12) 0.0146(2) Uani d 1
H H3A 0.4179(13) 0.2033(18) 0.3114(19) 0.017(4) Uiso d 1
H H3B 0.4280(15) 0.317(2) 0.218(2) 0.027(5) Uiso d 1
C C1 0.40797(14) 0.67902(17) 0.31000(16) 0.0245(3) Uani d 1
H H1A 0.3719(16) 0.774(2) 0.317(2) 0.041(5) Uiso d 1
H H1B 0.3904(15) 0.6443(19) 0.223(2) 0.028(5) Uiso d 1
H H1C 0.4844(16) 0.687(2) 0.315(2) 0.029(5) Uiso d 1
C C2 0.36886(11) 0.57901(15) 0.41389(15) 0.0178(3) Uani d 1
C C3 0.40342(11) 0.44410(15) 0.44989(15) 0.0181(3) Uani d 1
C C4 0.33915(10) 0.40197(14) 0.55701(19) 0.0178(3) Uani d 1
C C5 0.34046(14) 0.26431(17) 0.63350(18) 0.0236(3) Uani d 1
H H5A 0.3282(14) 0.281(2) 0.725(2) 0.029(5) Uiso d 1
H H5B 0.2889(15) 0.200(2) 0.597(2) 0.031(5) Uiso d 1
H H5C 0.4069(14) 0.2199(19) 0.6295(18) 0.022(4) Uiso d 1
C C6 0.49447(12) 0.36645(17) 0.39168(16) 0.0201(3) Uani d 1
H H6A 0.5437(14) 0.434(2) 0.3539(19) 0.025(5) Uiso d 1
H H6B 0.5318(13) 0.3099(18) 0.4550(18) 0.018(4) Uiso d 1
C C7 0.55434(11) 0.19055(16) 0.21634(14) 0.0174(3) Uani d 1
H H7 0.6009(14) 0.2645(19) 0.186(2) 0.027(5) Uiso d 1
C C8 0.51322(13) 0.10621(16) 0.09817(17) 0.0211(3) Uani d 1
H H8A 0.4770(14) 0.1669(19) 0.040(2) 0.027(4) Uiso d 1
H H8B 0.5722(13) 0.0670(18) 0.054(2) 0.022(4) Uiso d 1
H H8C 0.4665(15) 0.032(2) 0.131(2) 0.034(5) Uiso d 1
C C9 0.61188(14) 0.09658(19) 0.31428(18) 0.0275(4) Uani d 1
H H9A 0.6458(16) 0.154(2) 0.388(2) 0.032(5) Uiso d 1
H H9B 0.5659(17) 0.022(2) 0.345(2) 0.044(6) Uiso d 1
H H9C 0.6661(14) 0.051(2) 0.275(2) 0.028(5) Uiso d 1

loop_
_atom_site_aniso_label
_atom_site_aniso_U_11
_atom_site_aniso_U_22
_atom_site_aniso_U_33
_atom_site_aniso_U_12
_atom_site_aniso_U_13
_atom_site_aniso_U_23
Cl1 0.02094(16) 0.01524(15) 0.01854(16) -0.00169(12) -0.00411(17) 0.00253(14)
O1 0.0315(7) 0.0326(6) 0.0161(6) 0.0149(5) 0.0021(5) 0.0018(5)
N1 0.0203(6) 0.0164(6) 0.0177(6) 0.0035(5) -0.0019(5) -0.0035(5)
N2 0.0204(6) 0.0195(6) 0.0174(6) 0.0010(5) -0.0012(4) -0.0025(5)
N3 0.0149(6) 0.0134(5) 0.0153(6) -0.0006(5) 0.0007(5) -0.0007(5)
C1 0.0308(9) 0.0205(7) 0.0222(8) -0.0046(6) 0.0005(7) -0.0019(7)
C2 0.0172(7) 0.0197(7) 0.0166(7) -0.0010(6) -0.0027(6) -0.0054(6)
C3 0.0176(7) 0.0180(7) 0.0187(7) -0.0019(6) -0.0029(6) -0.0055(6)
C4 0.0184(6) 0.0175(6) 0.0174(7) 0.0000(5) -0.0037(6) -0.0047(6)
C5 0.0276(9) 0.0205(8) 0.0225(8) 0.0026(7) -0.0030(7) -0.0006(6)
C6 0.0172(7) 0.0211(8) 0.0221(8) -0.0002(6) -0.0022(6) -0.0078(6)
C7 0.0166(7) 0.0180(7) 0.0174(7) 0.0006(6) 0.0047(5) -0.0016(6)
C8 0.0244(8) 0.0212(8) 0.0178(7) 0.0064(7) 0.0010(6) -0.0025(6)
C9 0.0272(8) 0.0337(9) 0.0217(8) 0.0138(7) -0.0002(7) -0.0019(7)

loop_
_atom_type_symbol
_atom_type_description
_atom_type_scat_dispersion_real
_atom_type_scat_dispersion_imag
_atom_type_scat_source
C C 0.0033 0.0016 'International Tables Vol C Tables 4.2.6.8 and 6.1.1.4'
H H 0.0000 0.0000 'International Tables Vol C Tables 4.2.6.8 and 6.1.1.4'
N N 0.0061 0.0033 'International Tables Vol C Tables 4.2.6.8 and 6.1.1.4'
Cl Cl 0.1484 0.1585 'International Tables Vol C Tables 4.2.6.8 and 6.1.1.4'
O O 0.0106 0.0060 'International Tables Vol C Tables 4.2.6.8 and 6.1.1.4'

loop_
_geom_angle_atom_site_label_1
_geom_angle_atom_site_label_2
_geom_angle_atom_site_label_3
_geom_angle
H1W O1 H2W 103(2)
C2 N1 N2 112.89(13)
C2 N1 H1 129.5(11)
N2 N1 H1 117.5(11)
C4 N2 N1 104.75(12)
C6 N3 C7 113.77(11)
C6 N3 H3A 110.7(12)
C7 N3 H3A 110.6(11)
C6 N3 H3B 108.3(11)
C7 N3 H3B 108.1(12)
H3A N3 H3B 104.9(16)
C2 C1 H1A 110.4(13)
C2 C1 H1B 110.2(11)
H1A C1 H1B 105.1(18)
C2 C1 H1C 110.1(11)
H1A C1 H1C 112.9(16)
H1B C1 H1C 108.0(16)
N1 C2 C3 106.07(13)
N1 C2 C1 123.50(13)
C3 C2 C1 130.41(14)
C2 C3 C4 105.49(12)
C2 C3 C6 126.21(14)
C4 C3 C6 128.18(14)
N2 C4 C3 110.79(13)
N2 C4 C5 120.60(15)
C3 C4 C5 128.60(13)
C4 C5 H5A 110.7(12)
C4 C5 H5B 109.6(11)
H5A C5 H5B 111.0(17)
C4 C5 H5C 111.4(11)
H5A C5 H5C 105.3(16)
H5B C5 H5C 108.7(15)
C3 C6 N3 112.50(12)
C3 C6 H6A 109.9(11)
N3 C6 H6A 107.5(11)
C3 C6 H6B 113.6(10)
N3 C6 H6B 105.7(10)
H6A C6 H6B 107.3(15)
C9 C7 N3 111.14(12)
C9 C7 C8 112.00(13)
N3 C7 C8 108.30(12)
C9 C7 H7 108.7(11)
N3 C7 H7 106.5(10)
C8 C7 H7 110.1(12)
C7 C8 H8A 110.0(11)
C7 C8 H8B 106.7(11)
H8A C8 H8B 110.0(16)
C7 C8 H8C 108.9(12)
H8A C8 H8C 109.7(15)
H8B C8 H8C 111.5(15)
C7 C9 H9A 112.0(12)
C7 C9 H9B 109.2(13)
H9A C9 H9B 114.6(18)
C7 C9 H9C 111.5(12)
H9A C9 H9C 103.9(17)
H9B C9 H9C 105.4(18)

loop_
_geom_bond_atom_site_label_1
_geom_bond_atom_site_label_2
_geom_bond_distance
O1 H1W 0.82(2)
O1 H2W 0.80(3)
N1 C2 1.345(2)
N1 N2 1.3599(18)
N1 H1 0.860(18)
N2 C4 1.3346(19)
N3 C6 1.5020(18)
N3 C7 1.5141(17)
N3 H3A 0.868(18)
N3 H3B 0.92(2)
C1 C2 1.487(2)
C1 H1A 1.00(2)
C1 H1B 0.96(2)
C1 H1C 0.98(2)
C2 C3 1.384(2)
C3 C4 1.409(2)
C3 C6 1.492(2)
C4 C5 1.498(2)
C5 H5A 0.94(2)
C5 H5B 0.97(2)
C5 H5C 0.948(17)
C6 H6A 0.972(19)
C6 H6B 0.954(18)
C7 C9 1.509(2)
C7 C8 1.517(2)
C7 H7 0.961(19)
C8 H8A 0.94(2)
C8 H8B 0.946(19)
C8 H8C 0.97(2)
C9 H9A 1.01(2)
C9 H9B 0.96(2)
C9 H9C 0.90(2)

loop_
_geom_torsion_atom_site_label_1
_geom_torsion_atom_site_label_2
_geom_torsion_atom_site_label_3
_geom_torsion_atom_site_label_4
_geom_torsion
C2 N1 N2 C4 -1.01(16)
N2 N1 C2 C3 0.84(16)
N2 N1 C2 C1 -177.81(13)
N1 C2 C3 C4 -0.32(15)
C1 C2 C3 C4 178.20(15)
N1 C2 C3 C6 -176.63(14)
C1 C2 C3 C6 1.9(2)
N1 N2 C4 C3 0.77(16)
N1 N2 C4 C5 -178.46(14)
C2 C3 C4 N2 -0.29(17)
C6 C3 C4 N2 175.92(14)
C2 C3 C4 C5 178.86(15)
C6 C3 C4 C5 -4.9(3)
C2 C3 C6 N3 -95.51(17)
C4 C3 C6 N3 89.01(19)
C7 N3 C6 C3 176.99(13)
C6 N3 C7 C9 63.24(17)
C6 N3 C7 C8 -173.33(13)

loop_
_cod_related_entry_id
_cod_related_entry_database
_cod_related_entry_code
1 ChemSpider 21133130
